data_4339178
loop_
_publ_author_name
'Gave, Matthew A.'
'Weliky, David P.'
'Kanatzidis, Mercouri G.'

_publ_section_title
;
 New potassium bismuth thiophosphates including the modulated
 K(1.5)Bi(2.5)(PS4)(3).
;
_journal_issue 26
_journal_name_full 'Inorganic chemistry'
_journal_page_first 11063
_journal_page_last 11074
_journal_paper_doi 10.1021/ic701211a
_journal_volume 46
_journal_year 2007
_chemical_formula_sum 'Bi K9 P4 S16'
_chemical_formula_weight 1197.72
_chemical_name_systematic
; 
 ? 
;
_space_group_IT_number 18
_symmetry_space_group_name_Hall 'P 2 2ab'
_symmetry_space_group_name_H-M 'P 21 21 2'
_atom_sites_solution_hydrogens geom
_atom_sites_solution_primary direct
_atom_sites_solution_secondary difmap
_audit_creation_method SHELXL-97
_cell_angle_alpha 90.00
_cell_angle_beta 90.00
_cell_angle_gamma 90.00
_cell_formula_units_Z 2
_cell_length_a 18.306(4)
_cell_length_b 8.926(2)
_cell_length_c 9.710(2)
_cell_measurement_temperature 273(2)
_cell_volume 1586.6(6)
_computing_structure_refinement 'SHELXL-97 (Sheldrick, 1997)'
_computing_structure_solution 'SHELXS-97 (Sheldrick, 1990)'
_diffrn_ambient_temperature 273(2)
_diffrn_measured_fraction_theta_full 0.971
_diffrn_measured_fraction_theta_max 0.971
_diffrn_radiation_monochromator graphite
_diffrn_radiation_source 'fine-focus sealed tube'
_diffrn_radiation_type MoK\a
_diffrn_radiation_wavelength 0.71073
_diffrn_reflns_av_R_equivalents 0.1056
_diffrn_reflns_av_sigmaI/netI 0.1086
_diffrn_reflns_limit_h_max 24
_diffrn_reflns_limit_h_min -24
_diffrn_reflns_limit_k_max 11
_diffrn_reflns_limit_k_min -11
_diffrn_reflns_limit_l_max 12
_diffrn_reflns_limit_l_min -12
_diffrn_reflns_number 16260
_diffrn_reflns_theta_full 28.02
_diffrn_reflns_theta_max 28.02
_diffrn_reflns_theta_min 2.10
_exptl_absorpt_coefficient_mu 7.992
_exptl_crystal_density_diffrn 2.507
_exptl_crystal_density_method 'not measured'
_exptl_crystal_F_000 1140
_refine_diff_density_max 1.454
_refine_diff_density_min -1.531
_refine_diff_density_rms 0.221
_refine_ls_abs_structure_details 'Flack H D (1983), Acta Cryst. A39, 876-881'
_refine_ls_abs_structure_Flack 0.00
_refine_ls_extinction_method none
_refine_ls_goodness_of_fit_ref 1.021
_refine_ls_hydrogen_treatment mixed
_refine_ls_matrix_type full
_refine_ls_number_parameters 137
_refine_ls_number_reflns 3640
_refine_ls_number_restraints 0
_refine_ls_restrained_S_all 1.021
_refine_ls_R_factor_all 0.1060
_refine_ls_R_factor_gt 0.0578
_refine_ls_shift/su_max 0.001
_refine_ls_shift/su_mean 0.000
_refine_ls_structure_factor_coef Fsqd
_refine_ls_weighting_details 'calc w=1/[\s^2^(Fo^2^)+(0.0332P)^2^+2.8129P] where P=(Fo^2^+2Fc^2^)/3'
_refine_ls_weighting_scheme calc
_refine_ls_wR_factor_gt 0.0890
_refine_ls_wR_factor_ref 0.1018
_reflns_number_gt 2535
_reflns_number_total 3640
_reflns_threshold_expression >2sigma(I)
_cod_data_source_file ic701211a-file003.cif
_cod_data_source_block p21212
_cod_database_code 4339178

loop_
_symmetry_equiv_pos_as_xyz
'x, y, z'
'-x, -y, z'
'-x+1/2, y+1/2, -z'
'x+1/2, -y+1/2, -z'

loop_
_atom_site_label
_atom_site_type_symbol
_atom_site_fract_x
_atom_site_fract_y
_atom_site_fract_z
_atom_site_U_iso_or_equiv
_atom_site_adp_type
_atom_site_occupancy
_atom_site_symmetry_multiplicity
_atom_site_calc_flag
_atom_site_refinement_flags
Bi Bi 0.0000 0.0000 0.72617(5) 0.0392(2) Uani 1 2 d S
K1 K 0.24999(12) -0.4982(3) 1.24860(18) 0.0366(6) Uani 1 1 d .
K2 K 0.23080(14) 0.0182(3) 0.2405(2) 0.0418(6) Uani 1 1 d .
K3 K -0.07663(14) -0.3551(3) 0.9985(3) 0.0341(6) Uani 1 1 d .
K4 K 0.0000 0.0000 0.2338(3) 0.0312(7) Uani 1 2 d S
K5 K 0.08774(15) -0.3721(3) 0.4841(3) 0.0380(7) Uani 1 1 d .
S1 S 0.24563(16) -0.2327(3) 0.9996(5) 0.0285(6) Uani 1 1 d .
S2 S 0.10410(13) -0.0053(4) 0.9481(2) 0.0297(6) Uani 1 1 d .
S3 S 0.08726(16) -0.3070(3) 1.1525(3) 0.0298(7) Uani 1 1 d .
S4 S 0.10130(19) -0.3462(4) 0.8159(3) 0.0464(9) Uani 1 1 d .
S5 S 0.10839(13) -0.0209(3) 0.5175(3) 0.0270(6) Uani 1 1 d .
S6 S 0.22942(16) 0.2609(3) 0.5246(3) 0.0388(8) Uani 1 1 d .
S7 S 0.08269(16) 0.2962(3) 0.3320(3) 0.0313(7) Uani 1 1 d .
S8 S 0.06028(19) 0.2893(4) 0.6672(3) 0.0501(10) Uani 1 1 d .
P1 P 0.13587(13) -0.2264(3) 0.9796(3) 0.0176(6) Uani 1 1 d .
P2 P 0.12314(14) 0.2086(3) 0.5085(3) 0.0186(6) Uani 1 1 d .

loop_
_atom_site_aniso_label
_atom_site_aniso_U_11
_atom_site_aniso_U_22
_atom_site_aniso_U_33
_atom_site_aniso_U_23
_atom_site_aniso_U_13
_atom_site_aniso_U_12
Bi 0.0322(3) 0.0691(5) 0.0163(3) 0.000 0.000 -0.0319(4)
K1 0.0438(13) 0.0392(14) 0.0269(14) -0.0130(17) 0.0014(9) -0.0011(16)
K2 0.0582(15) 0.0347(15) 0.0325(14) -0.0030(16) 0.0125(11) -0.0086(15)
K3 0.0440(15) 0.0250(12) 0.0332(14) 0.0010(12) -0.0012(13) -0.0013(12)
K4 0.0314(16) 0.0335(18) 0.0287(16) 0.000 0.000 -0.005(2)
K5 0.0557(18) 0.0282(14) 0.0302(15) -0.0033(12) 0.0083(13) -0.0006(12)
S1 0.0188(13) 0.0302(14) 0.0364(14) 0.0076(14) -0.0014(11) 0.0047(11)
S2 0.0303(15) 0.0210(14) 0.0379(14) 0.0041(17) 0.0005(10) 0.0068(15)
S3 0.0358(17) 0.0321(17) 0.0215(15) 0.0065(12) 0.0085(13) -0.0013(14)
S4 0.065(2) 0.053(2) 0.0213(17) -0.0083(14) -0.0087(15) -0.0246(18)
S5 0.0331(15) 0.0147(13) 0.0334(14) -0.0026(13) 0.0007(11) -0.0044(12)
S6 0.0327(18) 0.0357(18) 0.048(2) 0.0133(15) -0.0118(16) -0.0186(14)
S7 0.0498(19) 0.0254(16) 0.0187(14) 0.0061(12) -0.0108(13) -0.0036(14)
S8 0.073(2) 0.052(2) 0.0256(17) -0.0115(16) -0.0050(16) 0.0387(19)
P1 0.0203(14) 0.0181(14) 0.0146(13) 0.0018(11) -0.0003(11) -0.0016(11)
P2 0.0242(14) 0.0158(12) 0.0158(13) -0.0011(12) -0.0026(12) -0.0016(11)

loop_
_atom_type_symbol
_atom_type_description
_atom_type_scat_dispersion_real
_atom_type_scat_dispersion_imag
_atom_type_scat_source
P P 0.1023 0.0942 'International Tables Vol C Tables 4.2.6.8 and 6.1.1.4'
S S 0.1246 0.1234 'International Tables Vol C Tables 4.2.6.8 and 6.1.1.4'
K K 0.2009 0.2494 'International Tables Vol C Tables 4.2.6.8 and 6.1.1.4'
Bi Bi -4.1077 10.2566 'International Tables Vol C Tables 4.2.6.8 and 6.1.1.4'

loop_
_geom_angle_atom_site_label_1
_geom_angle_atom_site_label_2
_geom_angle_atom_site_label_3
_geom_angle
_geom_angle_site_symmetry_1
_geom_angle_site_symmetry_3
S5 Bi S5 89.05(11) 2 .
S5 Bi S8 93.86(8) 2 .
S5 Bi S8 69.38(8) . .
S5 Bi S8 69.38(8) 2 2
S5 Bi S8 93.86(8) . 2
S8 Bi S8 156.95(12) . 2
S5 Bi S2 175.95(8) 2 .
S5 Bi S2 94.04(7) . .
S8 Bi S2 84.79(9) . .
S8 Bi S2 112.95(9) 2 .
S5 Bi S2 94.04(7) 2 2
S5 Bi S2 175.95(8) . 2
S8 Bi S2 112.95(9) . 2
S8 Bi S2 84.79(9) 2 2
S2 Bi S2 83.00(10) . 2
S5 Bi K3 127.54(7) 2 2
S5 Bi K3 104.81(6) . 2
S8 Bi K3 48.87(7) . 2
S8 Bi K3 154.17(7) 2 2
S2 Bi K3 49.04(8) . 2
S2 Bi K3 75.35(7) 2 2
S5 Bi K3 104.80(6) 2 .
S5 Bi K3 127.54(7) . .
S8 Bi K3 154.18(7) . .
S8 Bi K3 48.87(7) 2 .
S2 Bi K3 75.35(7) . .
S2 Bi K3 49.04(8) 2 .
K3 Bi K3 105.32(7) 2 .
S1 K1 S6 170.20(11) 3_547 3_547
S1 K1 S2 61.85(8) 3_547 3_547
S6 K1 S2 108.47(10) 3_547 3_547
S1 K1 S1 85.44(5) 3_547 .
S6 K1 S1 89.34(11) 3_547 .
S2 K1 S1 67.51(9) 3_547 .
S1 K1 S5 116.05(11) 3_547 3_547
S6 K1 S5 60.25(8) 3_547 3_547
S2 K1 S5 76.74(7) 3_547 3_547
S1 K1 S5 121.91(10) . 3_547
S1 K1 S6 100.37(11) 3_547 1_546
S6 K1 S6 85.94(5) 3_547 1_546
S2 K1 S6 121.83(11) 3_547 1_546
S1 K1 S6 170.52(11) . 1_546
S5 K1 S6 62.30(7) 3_547 1_546
S1 K1 S3 97.90(9) 3_547 .
S6 K1 S3 86.14(9) 3_547 .
S2 K1 S3 122.53(9) 3_547 .
S1 K1 S3 57.13(8) . .
S5 K1 S3 146.04(10) 3_547 .
S6 K1 S3 114.24(9) 1_546 .
S1 K1 S7 81.91(9) 3_547 1_546
S6 K1 S7 107.89(9) 3_547 1_546
S2 K1 S7 143.06(11) 3_547 1_546
S1 K1 S7 119.28(9) . 1_546
S5 K1 S7 116.94(8) 3_547 1_546
S6 K1 S7 54.93(7) 1_546 1_546
S3 K1 S7 66.31(8) . 1_546
S1 K1 P1 33.37(7) 3_547 3_547
S6 K1 P1 138.34(9) 3_547 3_547
S2 K1 P1 34.30(7) 3_547 3_547
S1 K1 P1 88.32(9) . 3_547
S5 K1 P1 86.38(8) 3_547 3_547
S6 K1 P1 100.66(10) 1_546 3_547
S3 K1 P1 125.85(8) . 3_547
S7 K1 P1 109.39(10) 1_546 3_547
S1 K1 P2 140.68(10) 3_547 3_547
S6 K1 P2 31.97(7) 3_547 3_547
S2 K1 P2 82.70(8) 3_547 3_547
S1 K1 P2 96.78(10) . 3_547
S5 K1 P2 32.76(6) 3_547 3_547
S6 K1 P2 83.52(8) 1_546 3_547
S3 K1 P2 116.28(10) . 3_547
S7 K1 P2 128.25(7) 1_546 3_547
P1 K1 P2 107.32(8) 3_547 3_547
S1 K1 K5 130.42(9) 3_547 1_556
S6 K1 K5 58.81(7) 3_547 1_556
S2 K1 K5 164.27(12) 3_547 1_556
S1 K1 K5 101.43(10) . 1_556
S5 K1 K5 101.67(7) 3_547 1_556
S6 K1 K5 69.09(7) 1_546 1_556
S3 K1 K5 51.68(7) . 1_556
S7 K1 K5 51.68(7) 1_546 1_556
P1 K1 K5 161.07(10) 3_547 1_556
P2 K1 K5 87.79(7) 3_547 1_556
S1 K1 K3 51.60(7) 3_547 2_545
S6 K1 K3 135.07(9) 3_547 2_545
S2 K1 K3 105.78(7) 3_547 2_545
S1 K1 K3 77.75(8) . 2_545
S5 K1 K3 158.16(10) 3_547 2_545
S6 K1 K3 99.89(9) 1_546 2_545
S3 K1 K3 50.66(6) . 2_545
S7 K1 K3 48.73(6) 1_546 2_545
P1 K1 K3 84.72(7) 3_547 2_545
P2 K1 K3 166.78(9) 3_547 2_545
K5 K1 K3 81.62(7) 1_556 2_545
S1 K2 S1 86.79(5) 1_554 3_556
S1 K2 S6 89.96(11) 1_554 3_546
S1 K2 S6 159.63(11) 3_556 3_546
S1 K2 S4 93.14(10) 1_554 3_556
S1 K2 S4 60.90(8) 3_556 3_556
S6 K2 S4 99.27(10) 3_546 3_556
S1 K2 S6 172.88(13) 1_554 .
S1 K2 S6 98.21(11) 3_556 .
S6 K2 S6 83.60(5) 3_546 .
S4 K2 S6 84.94(9) 3_556 .
S1 K2 S5 122.35(11) 1_554 .
S1 K2 S5 134.49(11) 3_556 .
S6 K2 S5 62.98(8) 3_546 .
S4 K2 S5 138.20(10) 3_556 .
S6 K2 S5 57.01(7) . .
S1 K2 S2 57.11(9) 1_554 1_554
S1 K2 S2 64.41(9) 3_556 1_554
S6 K2 S2 129.10(11) 3_546 1_554
S4 K2 S2 118.29(8) 3_556 1_554
S6 K2 S2 129.70(11) . 1_554
S5 K2 S2 100.55(8) . 1_554
S1 K2 P2 150.69(11) 1_554 .
S1 K2 P2 105.21(10) 3_556 .
S6 K2 P2 87.21(8) 3_546 .
S4 K2 P2 116.11(10) 3_556 .
S6 K2 P2 32.31(7) . .
S5 K2 P2 33.30(6) . .
S2 K2 P2 103.58(8) 1_554 .
S1 K2 P1 32.38(7) 1_554 1_554
S1 K2 P1 88.57(9) 3_556 1_554
S6 K2 P1 99.34(10) 3_546 1_554
S4 K2 P1 121.52(9) 3_556 1_554
S6 K2 P1 152.02(10) . 1_554
S5 K2 P1 99.37(8) . 1_554
S2 K2 P1 32.43(7) 1_554 1_554
P2 K2 P1 119.73(9) . 1_554
S1 K2 S7 132.95(11) 1_554 .
S1 K2 S7 79.33(9) 3_556 .
S6 K2 S7 116.76(9) 3_546 .
S4 K2 S7 117.35(10) 3_556 .
S6 K2 S7 53.47(8) . .
S5 K2 S7 55.16(7) . .
S2 K2 S7 76.48(8) 1_554 .
P2 K2 S7 31.43(6) . .
P1 K2 S7 101.97(8) 1_554 .
S1 K2 K4 92.63(9) 1_554 .
S1 K2 K4 98.50(9) 3_556 .
S6 K2 K4 101.73(8) 3_546 .
S4 K2 K4 158.20(10) 3_556 .
S6 K2 K4 91.64(8) . .
S5 K2 K4 51.06(6) . .
S2 K2 K4 49.82(6) 1_554 .
P2 K2 K4 59.57(6) . .
P1 K2 K4 60.44(6) 1_554 .
S7 K2 K4 46.56(5) . .
S1 K2 K1 133.88(9) 1_554 1_564
S1 K2 K1 47.21(8) 3_556 1_564
S6 K2 K1 131.27(9) 3_546 1_564
S4 K2 K1 64.42(7) 3_556 1_564
S6 K2 K1 51.01(7) . 1_564
S5 K2 K1 97.85(8) . 1_564
S2 K2 K1 97.01(8) 1_554 1_564
P2 K2 K1 64.55(6) . 1_564
P1 K2 K1 128.81(8) 1_554 1_564
S7 K2 K1 53.12(6) . 1_564
K4 K2 K1 96.87(6) . 1_564
S4 K3 S7 131.94(10) 2_545 2_556
S4 K3 S8 67.85(9) 2_545 2
S7 K3 S8 160.19(11) 2_556 2
S4 K3 S2 134.64(11) 2_545 2
S7 K3 S2 89.14(9) 2_556 2
S8 K3 S2 72.14(9) 2 2
S4 K3 S1 93.46(11) 2_545 4_447
S7 K3 S1 85.65(12) 2_556 4_447
S8 K3 S1 92.98(12) 2 4_447
S2 K3 S1 67.88(8) 2 4_447
S4 K3 S3 59.84(8) 2_545 2_545
S7 K3 S3 72.78(8) 2_556 2_545
S8 K3 S3 126.85(10) 2 2_545
S2 K3 S3 158.60(11) 2 2_545
S1 K3 S3 98.69(9) 4_447 2_545
S4 K3 S3 118.13(11) 2_545 .
S7 K3 S3 64.73(8) 2_556 .
S8 K3 S3 109.25(11) 2 .
S2 K3 S3 94.43(8) 2 .
S1 K3 S3 146.18(12) 4_447 .
S3 K3 S3 88.21(9) 2_545 .
S4 K3 S4 83.00(10) 2_545 .
S7 K3 S4 119.86(10) 2_556 .
S8 K3 S4 56.48(9) 2 .
S2 K3 S4 92.41(9) 2 .
S1 K3 S4 148.34(12) 4_447 .
S3 K3 S4 106.37(9) 2_545 .
S3 K3 S4 55.20(8) . .
S4 K3 K3 62.86(9) 2_545 2_545
S7 K3 K3 97.67(7) 2_556 2_545
S8 K3 K3 93.11(7) 2 2_545
S2 K3 K3 140.76(12) 2 2_545
S1 K3 K3 150.87(12) 4_447 2_545
S3 K3 K3 55.67(7) 2_545 2_545
S3 K3 K3 55.49(8) . 2_545
S4 K3 K3 50.87(7) . 2_545
S4 K3 K4 168.09(10) 2_545 1_556
S7 K3 K4 49.17(7) 2_556 1_556
S8 K3 K4 111.82(9) 2 1_556
S2 K3 K4 52.23(6) 2 1_556
S1 K3 K4 98.43(9) 4_447 1_556
S3 K3 K4 117.28(8) 2_545 1_556
S3 K3 K4 50.17(6) . 1_556
S4 K3 K4 87.14(7) . 1_556
K3 K3 K4 105.61(8) 2_545 1_556
S4 K3 K1 87.39(8) 2_545 2_545
S7 K3 K1 56.95(7) 2_556 2_545
S8 K3 K1 133.65(10) 2 2_545
S2 K3 K1 105.96(9) 2 2_545
S1 K3 K1 48.41(9) 4_447 2_545
S3 K3 K1 54.68(7) 2_545 2_545
S3 K3 K1 117.00(8) . 2_545
S4 K3 K1 160.98(9) . 2_545
K3 K3 K1 110.10(8) 2_545 2_545
K4 K3 K1 100.08(7) 1_556 2_545
S4 K3 Bi 108.16(8) 2_545 .
S7 K3 Bi 119.52(8) 2_556 .
S8 K3 Bi 41.10(7) 2 .
S2 K3 Bi 41.29(5) 2 .
S1 K3 Bi 98.38(8) 4_447 .
S3 K3 Bi 159.69(9) 2_545 .
S3 K3 Bi 83.70(7) . .
S4 K3 Bi 53.98(6) . .
K3 K3 Bi 104.85(8) 2_545 .
K4 K3 Bi 70.73(5) 1_556 .
K1 K3 Bi 145.04(7) 2_545 .
S7 K4 S7 145.23(13) . 2
S7 K4 S3 122.32(8) . 1_554
S7 K4 S3 67.03(7) 2 1_554
S7 K4 S3 67.03(7) . 2_554
S7 K4 S3 122.32(8) 2 2_554
S3 K4 S3 152.05(13) 1_554 2_554
S7 K4 S2 89.39(8) . 1_554
S7 K4 S2 120.21(9) 2 1_554
S3 K4 S2 60.83(8) 1_554 1_554
S3 K4 S2 95.12(9) 2_554 1_554
S7 K4 S2 120.21(9) . 2_554
S7 K4 S2 89.39(8) 2 2_554
S3 K4 S2 95.12(9) 1_554 2_554
S3 K4 S2 60.83(8) 2_554 2_554
S2 K4 S2 68.98(10) 1_554 2_554
S7 K4 S5 61.75(7) . .
S7 K4 S5 89.39(9) 2 .
S3 K4 S5 82.21(7) 1_554 .
S3 K4 S5 121.80(8) 2_554 .
S2 K4 S5 109.67(6) 1_554 .
S2 K4 S5 177.32(8) 2_554 .
S7 K4 S5 89.38(9) . 2
S7 K4 S5 61.74(7) 2 2
S3 K4 S5 121.80(8) 1_554 2
S3 K4 S5 82.21(7) 2_554 2
S2 K4 S5 177.32(8) 1_554 2
S2 K4 S5 109.67(6) 2_554 2
S5 K4 S5 71.78(10) . 2
S7 K4 K3 51.09(6) . 2_554
S7 K4 K3 163.13(9) 2 2_554
S3 K4 K3 110.00(8) 1_554 2_554
S3 K4 K3 52.57(7) 2_554 2_554
S2 K4 K3 50.64(7) 1_554 2_554
S2 K4 K3 74.16(8) 2_554 2_554
S5 K4 K3 106.89(6) . 2_554
S5 K4 K3 126.95(6) 2 2_554
S7 K4 K3 163.13(9) . 1_554
S7 K4 K3 51.09(6) 2 1_554
S3 K4 K3 52.57(7) 1_554 1_554
S3 K4 K3 110.00(8) 2_554 1_554
S2 K4 K3 74.16(8) 1_554 1_554
S2 K4 K3 50.64(7) 2_554 1_554
S5 K4 K3 126.95(6) . 1_554
S5 K4 K3 106.89(6) 2 1_554
K3 K4 K3 113.22(9) 2_554 1_554
S7 K4 K2 59.32(7) . .
S7 K4 K2 120.07(7) 2 .
S3 K4 K2 63.10(6) 1_554 .
S3 K4 K2 117.38(6) 2_554 .
S2 K4 K2 56.47(5) 1_554 .
S2 K4 K2 125.30(8) 2_554 .
S5 K4 K2 53.59(5) . .
S5 K4 K2 124.65(8) 2 .
K3 K4 K2 69.00(5) 2_554 .
K3 K4 K2 112.05(6) 1_554 .
S7 K4 K2 120.07(7) . 2
S7 K4 K2 59.32(7) 2 2
S3 K4 K2 117.38(6) 1_554 2
S3 K4 K2 63.10(6) 2_554 2
S2 K4 K2 125.30(8) 1_554 2
S2 K4 K2 56.47(5) 2_554 2
S5 K4 K2 124.65(8) . 2
S5 K4 K2 53.59(5) 2 2
K3 K4 K2 112.05(6) 2_554 2
K3 K4 K2 69.00(5) 1_554 2
K2 K4 K2 178.23(9) . 2
S5 K5 S4 79.56(10) . .
S5 K5 S3 85.70(9) . 1_554
S4 K5 S3 165.05(12) . 1_554
S5 K5 S7 158.79(11) . 1_545
S4 K5 S7 120.65(11) . 1_545
S3 K5 S7 73.73(8) 1_554 1_545
S5 K5 S8 79.79(10) . 2
S4 K5 S8 60.97(10) . 2
S3 K5 S8 118.98(11) 1_554 2
S7 K5 S8 114.51(11) 1_545 2
S5 K5 S7 87.60(9) . 2
S4 K5 S7 118.15(11) . 2
S3 K5 S7 63.27(8) 1_554 2
S7 K5 S7 87.73(9) 1_545 2
S8 K5 S7 57.23(8) 2 2
S5 K5 S8 143.94(10) . 1_545
S4 K5 S8 64.71(9) . 1_545
S3 K5 S8 130.18(10) 1_554 1_545
S7 K5 S8 57.10(8) 1_545 1_545
S8 K5 S8 78.80(10) 2 1_545
S7 K5 S8 104.44(10) 2 1_545
S5 K5 S6 63.90(8) . 3_546
S4 K5 S6 85.86(10) . 3_546
S3 K5 S6 85.38(10) 1_554 3_546
S7 K5 S6 108.34(10) 1_545 3_546
S8 K5 S6 134.95(11) 2 3_546
S7 K5 S6 139.56(10) 2 3_546
S8 K5 S6 115.53(10) 1_545 3_546
S5 K5 P2 160.85(11) . 1_545
S4 K5 P2 89.74(9) . 1_545
S3 K5 P2 103.68(9) 1_554 1_545
S7 K5 P2 32.09(6) 1_545 1_545
S8 K5 P2 108.93(9) 2 1_545
S7 K5 P2 111.51(9) 2 1_545
S8 K5 P2 32.21(7) 1_545 1_545
S6 K5 P2 99.77(9) 3_546 1_545
S5 K5 K1 104.66(9) . 1_554
S4 K5 K1 122.92(11) . 1_554
S3 K5 K1 58.54(7) 1_554 1_554
S7 K5 K1 60.22(8) 1_545 1_554
S8 K5 K1 174.32(11) 2 1_554
S7 K5 K1 118.89(8) 2 1_554
S8 K5 K1 98.96(9) 1_545 1_554
S6 K5 K1 50.73(7) 3_546 1_554
P2 K5 K1 67.94(7) 1_545 1_554
S5 K5 K5 132.00(12) . 2_545
S4 K5 K5 95.96(8) . 2_545
S3 K5 K5 95.78(7) 1_554 2_545
S7 K5 K5 57.26(8) 1_545 2_545
S8 K5 K5 57.61(9) 2 2_545
S7 K5 K5 52.31(8) 2 2_545
S8 K5 K5 52.42(7) 1_545 2_545
S6 K5 K5 164.08(12) 3_546 2_545
P2 K5 K5 64.48(7) 1_545 2_545
K1 K5 K5 116.88(8) 1_554 2_545
S5 K5 K2 93.91(8) . 3_546
S4 K5 K2 49.46(8) . 3_546
S3 K5 K2 130.03(10) 1_554 3_546
S7 K5 K2 95.38(8) 1_545 3_546
S8 K5 K2 109.99(9) 2 3_546
S7 K5 K2 166.67(9) 2 3_546
S8 K5 K2 67.05(8) 1_545 3_546
S6 K5 K2 51.25(7) 3_546 3_546
P2 K5 K2 67.21(7) 1_545 3_546
K1 K5 K2 73.54(6) 1_554 3_546
K5 K5 K2 119.30(7) 2_545 3_546
P1 S1 K1 86.20(15) . 3_557
P1 S1 K2 88.11(15) . 1_556
K1 S1 K2 95.36(10) 3_557 1_556
P1 S1 K2 94.70(16) . 3_546
K1 S1 K2 84.47(13) 3_557 3_546
K2 S1 K2 177.17(11) 1_556 3_546
P1 S1 K3 163.98(16) . 4_547
K1 S1 K3 79.99(10) 3_557 4_547
K2 S1 K3 85.18(11) 1_556 4_547
K2 S1 K3 92.01(11) 3_546 4_547
P1 S1 K1 96.43(15) . .
K1 S1 K1 175.57(13) 3_557 .
K2 S1 K1 88.30(13) 1_556 .
K2 S1 K1 91.75(10) 3_546 .
K3 S1 K1 97.88(11) 4_547 .
P1 S2 Bi 108.10(14) . .
P1 S2 K1 82.90(11) . 3_557
Bi S2 K1 95.91(8) . 3_557
P1 S2 K3 161.41(14) . 2
Bi S2 K3 89.67(9) . 2
K1 S2 K3 101.07(11) 3_557 2
P1 S2 K4 92.88(11) . 1_556
Bi S2 K4 104.01(8) . 1_556
K1 S2 K4 159.96(9) 3_557 1_556
K3 S2 K4 77.13(7) 2 1_556
P1 S2 K2 76.34(11) . 1_556
Bi S2 K2 175.24(12) . 1_556
K1 S2 K2 86.27(7) 3_557 1_556
K3 S2 K2 85.75(9) 2 1_556
K4 S2 K2 73.71(7) 1_556 1_556
P1 S3 K4 96.72(12) . 1_556
P1 S3 K5 151.05(16) . 1_556
K4 S3 K5 84.99(9) 1_556 1_556
P1 S3 K3 88.59(12) . 2_545
K4 S3 K3 145.97(11) 1_556 2_545
K5 S3 K3 106.11(10) 1_556 2_545
P1 S3 K3 93.91(12) . .
K4 S3 K3 77.26(8) 1_556 .
K5 S3 K3 114.53(11) 1_556 .
K3 S3 K3 68.83(9) 2_545 .
P1 S3 K1 91.14(12) . .
K4 S3 K1 138.42(10) 1_556 .
K5 S3 K1 69.78(8) 1_556 .
K3 S3 K1 74.67(8) 2_545 .
K3 S3 K1 142.98(11) . .
P1 S4 K3 92.79(13) . 2_545
P1 S4 K5 147.72(16) . .
K3 S4 K5 118.41(11) 2_545 .
P1 S4 K2 91.86(14) . 3_546
K3 S4 K2 85.40(11) 2_545 3_546
K5 S4 K2 83.22(10) . 3_546
P1 S4 K3 84.84(13) . .
K3 S4 K3 66.27(9) 2_545 .
K5 S4 K3 113.99(11) . .
K2 S4 K3 151.21(12) 3_546 .
P2 S5 Bi 93.22(11) . .
P2 S5 K5 171.70(14) . .
Bi S5 K5 93.12(9) . .
P2 S5 K4 89.29(11) . .
Bi S5 K4 99.59(8) . .
K5 S5 K4 84.38(8) . .
P2 S5 K1 82.62(11) . 3_557
Bi S5 K1 92.94(8) . 3_557
K5 S5 K1 102.39(10) . 3_557
K4 S5 K1 165.46(9) . 3_557
P2 S5 K2 77.67(11) . .
Bi S5 K2 169.49(11) . .
K5 S5 K2 95.50(9) . .
K4 S5 K2 75.34(7) . .
K1 S5 K2 91.08(8) 3_557 .
P2 S6 K1 90.00(12) . 3_557
P2 S6 K2 115.31(15) . 3_556
K1 S6 K2 90.08(10) 3_557 3_556
P2 S6 K1 100.92(14) . 1_564
K1 S6 K1 164.94(11) 3_557 1_564
K2 S6 K1 94.50(10) 3_556 1_564
P2 S6 K2 78.57(13) . .
K1 S6 K2 95.37(10) 3_557 .
K2 S6 K2 165.15(10) 3_556 .
K1 S6 K2 76.92(9) 1_564 .
P2 S6 K5 146.49(15) . 3_556
K1 S6 K5 70.46(8) 3_557 3_556
K2 S6 K5 92.35(9) 3_556 3_556
K1 S6 K5 94.98(9) 1_564 3_556
K2 S6 K5 76.58(9) . 3_556
P2 S7 K4 96.12(13) . .
P2 S7 K3 155.45(16) . 2_554
K4 S7 K3 79.74(9) . 2_554
P2 S7 K5 87.56(12) . 1_565
K4 S7 K5 152.54(11) . 1_565
K3 S7 K5 107.33(10) 2_554 1_565
P2 S7 K5 92.49(13) . 2
K4 S7 K5 82.21(8) . 2
K3 S7 K5 110.69(10) 2_554 2
K5 S7 K5 70.43(9) 1_565 2
P2 S7 K1 94.30(13) . 1_564
K4 S7 K1 138.23(10) . 1_564
K3 S7 K1 74.32(8) 2_554 1_564
K5 S7 K1 68.09(8) 1_565 1_564
K5 S7 K1 137.57(10) 2 1_564
P2 S7 K2 71.53(11) . .
K4 S7 K2 74.12(7) . .
K3 S7 K2 84.12(8) 2_554 .
K5 S7 K2 132.21(10) 1_565 .
K5 S7 K2 149.44(10) 2 .
K1 S7 K2 71.17(9) 1_564 .
P2 S8 Bi 92.85(13) . .
P2 S8 K3 138.32(17) . 2
Bi S8 K3 90.04(10) . 2
P2 S8 K5 97.66(14) . 2
Bi S8 K5 89.62(11) . 2
K3 S8 K5 123.94(12) 2 2
P2 S8 K5 80.96(13) . 1_565
Bi S8 K5 157.47(12) . 1_565
K3 S8 K5 109.03(11) 2 1_565
K5 S8 K5 69.97(10) 2 1_565
S4 P1 S1 111.9(2) . .
S4 P1 S3 109.04(16) . .
S1 P1 S3 110.24(19) . .
S4 P1 S2 107.42(16) . .
S1 P1 S2 108.60(16) . .
S3 P1 S2 109.56(15) . .
S4 P1 K1 89.84(13) . 3_557
S1 P1 K1 60.43(13) . 3_557
S3 P1 K1 161.12(14) . 3_557
S2 P1 K1 62.80(10) . 3_557
S4 P1 K2 168.89(14) . 1_556
S1 P1 K2 59.51(14) . 1_556
S3 P1 K2 81.45(11) . 1_556
S2 P1 K2 71.23(11) . 1_556
K1 P1 K2 79.72(7) 3_557 1_556
S6 P2 S7 109.34(17) . .
S6 P2 S8 113.76(18) . .
S7 P2 S8 107.16(17) . .
S6 P2 S5 110.70(16) . .
S7 P2 S5 111.75(16) . .
S8 P2 S5 104.03(17) . .
S6 P2 K2 69.12(12) . .
S7 P2 K2 77.04(12) . .
S8 P2 K2 173.00(15) . .
S5 P2 K2 69.03(10) . .
S6 P2 K1 58.02(12) . 3_557
S7 P2 K1 159.93(14) . 3_557
S8 P2 K1 92.69(12) . 3_557
S5 P2 K1 64.62(11) . 3_557
K2 P2 K1 83.51(7) . 3_557
S6 P2 K5 86.64(12) . 1_565
S7 P2 K5 60.35(11) . 1_565
S8 P2 K5 66.83(12) . 1_565
S5 P2 K5 162.66(13) . 1_565
K2 P2 K5 120.10(9) . 1_565
K1 P2 K5 128.46(9) 3_557 1_565

loop_
_geom_bond_atom_site_label_1
_geom_bond_atom_site_label_2
_geom_bond_distance
_geom_bond_site_symmetry_2
Bi S5 2.842(3) 2
Bi S5 2.842(3) .
Bi S8 2.866(4) .
Bi S8 2.866(4) 2
Bi S2 2.877(3) .
Bi S2 2.877(3) 2
Bi K3 4.360(3) 2
Bi K3 4.360(3) .
K1 S1 3.194(5) 3_547
K1 S6 3.215(4) 3_547
K1 S2 3.284(3) 3_547
K1 S1 3.386(5) .
K1 S5 3.453(3) 3_547
K1 S6 3.457(4) 1_546
K1 S3 3.558(4) .
K1 S7 3.661(4) 1_546
K1 P1 3.664(3) 3_547
K1 P2 3.790(3) 3_547
K1 K5 3.914(3) 1_556
K1 K3 4.205(3) 2_545
K2 S1 3.250(5) 1_554
K2 S1 3.251(5) 3_556
K2 S6 3.317(4) 3_546
K2 S4 3.348(4) 3_556
K2 S6 3.508(4) .
K2 S5 3.518(3) .
K2 S2 3.673(3) 1_554
K2 P2 3.680(3) .
K2 P1 3.769(3) 1_554
K2 S7 3.781(4) .
K2 K4 4.229(3) .
K2 K1 4.332(5) 1_564
K3 S4 3.234(4) 2_545
K3 S7 3.283(4) 2_556
K3 S8 3.284(4) 2
K3 S2 3.292(4) 2
K3 S1 3.347(4) 4_447
K3 S3 3.372(4) 2_545
K3 S3 3.380(4) .
K3 S4 3.710(4) .
K3 K3 3.816(5) 2_545
K3 K4 4.151(3) 1_556
K3 K1 4.205(3) 2_545
K4 S7 3.192(3) .
K4 S7 3.192(3) 2
K4 S3 3.268(3) 1_554
K4 S3 3.268(3) 2_554
K4 S2 3.366(3) 1_554
K4 S2 3.366(3) 2_554
K4 S5 3.400(3) .
K4 S5 3.400(3) 2
K4 K3 4.151(3) 2_554
K4 K3 4.151(3) 1_554
K4 K2 4.229(3) 2
K5 S5 3.174(4) .
K5 S4 3.239(4) .
K5 S3 3.272(4) 1_554
K5 S7 3.310(4) 1_545
K5 S8 3.324(4) 2
K5 S7 3.518(4) 2
K5 S8 3.542(4) 1_545
K5 S6 3.552(4) 3_546
K5 P2 3.805(4) 1_545
K5 K1 3.914(3) 1_554
K5 K5 3.941(5) 2_545
K5 K2 4.375(4) 3_546
S1 P1 2.020(4) .
S1 K1 3.194(5) 3_557
S1 K2 3.250(5) 1_556
S1 K2 3.251(5) 3_546
S1 K3 3.347(4) 4_547
S2 P1 2.080(4) .
S2 K1 3.284(3) 3_557
S2 K3 3.292(4) 2
S2 K4 3.366(3) 1_556
S2 K2 3.672(3) 1_556
S3 P1 2.032(4) .
S3 K4 3.268(3) 1_556
S3 K5 3.272(4) 1_556
S3 K3 3.372(4) 2_545
S4 P1 2.018(4) .
S4 K3 3.234(4) 2_545
S4 K2 3.348(4) 3_546
S5 P2 2.068(4) .
S5 K1 3.453(3) 3_557
S6 P2 2.007(4) .
S6 K1 3.215(4) 3_557
S6 K2 3.317(4) 3_556
S6 K1 3.457(4) 1_564
S6 K5 3.552(4) 3_556
S7 P2 2.023(4) .
S7 K3 3.283(4) 2_554
S7 K5 3.310(4) 1_565
S7 K5 3.518(4) 2
S7 K1 3.661(4) 1_564
S8 P2 2.054(4) .
S8 K3 3.284(4) 2
S8 K5 3.324(4) 2
S8 K5 3.542(4) 1_565
P1 K1 3.664(3) 3_557
P1 K2 3.769(3) 1_556
P2 K1 3.790(3) 3_557
P2 K5 3.805(4) 1_565
